data_7058897
loop_
_publ_author_name
'Il&#x2019;in, Mikhail'
'Sysoeva, Alexandra A.'
'Bolotin, Dmitrii S.'
'Novikov, Alexander S.'
'Suslonov, Vitalii V.'
'Rogacheva, Elizaveta V.'
'Kraeva, Liudmila A.'
'Kukushkin, Vadim Yu.'

_publ_section_title
;
 Aminonitrones as Highly Reactive Bifunctional Synthons. Expedient One-pot
 Route to 5-Amino-1,2,4-triazoles and 5-Amino-1,2,4-oxadiazoles --
 Potential Antimicrobials Targeting Multi-drug Resistant Bacteria
;
_journal_name_full 'New Journal of Chemistry'
_journal_paper_doi 10.1039/C9NJ04529E
_journal_year 2019
_chemical_formula_moiety 'C20 H22 N4'
_chemical_formula_sum 'C20 H22 N4'
_chemical_formula_weight 318.41
_space_group_crystal_system monoclinic
_space_group_IT_number 14
_space_group_name_Hall '-P 2yn'
_space_group_name_H-M_alt 'P 1 21/n 1'
_symmetry_space_group_name_Hall '-P 2yn'
_symmetry_space_group_name_H-M 'P 1 21/n 1'
_atom_sites_solution_hydrogens mixed
_atom_sites_solution_primary iterative
_audit_creation_date 2019-03-07
_audit_creation_method
;
Olex2 1.2
(compiled 2018.05.29 svn.r3508 for OlexSys, GUI svn.r5506)
;
_audit_update_record
;
2019-03-07 deposited with the CCDC.    2019-10-16 downloaded from the CCDC.
;
_cell_angle_alpha 90
_cell_angle_beta 91.807(3)
_cell_angle_gamma 90
_cell_formula_units_Z 8
_cell_length_a 11.8183(4)
_cell_length_b 9.0129(4)
_cell_length_c 32.7415(11)
_cell_measurement_reflns_used 7703
_cell_measurement_temperature 100(2)
_cell_measurement_theta_max 31.7180
_cell_measurement_theta_min 2.9330
_cell_volume 3485.8(2)
_computing_cell_refinement
;
CrysAlisPro, Agilent Technologies,
Version 1.171.36.32 (release 02-08-2013 CrysAlis171 .NET)
(compiled Aug  2 2013,16:46:58)
;
_computing_data_collection
;
CrysAlisPro, Agilent Technologies,
Version 1.171.36.32 (release 02-08-2013 CrysAlis171 .NET)
(compiled Aug  2 2013,16:46:58)
;
_computing_data_reduction
;
CrysAlisPro, Agilent Technologies,
Version 1.171.36.32 (release 02-08-2013 CrysAlis171 .NET)
(compiled Aug  2 2013,16:46:58)
;
_computing_molecular_graphics 'Olex2 (Dolomanov et al., 2009)'
_computing_publication_material 'Olex2 (Dolomanov et al., 2009)'
_computing_structure_refinement 'ShelXL (Sheldrick, 2015)'
_computing_structure_solution
;
Superflip (Palatinus & Chapuis, 2007;Palatinus & van der Lee, 2008;
Palatinus et al., 2012)
;
_diffrn_ambient_temperature 100(2)
_diffrn_detector_area_resol_mean 16.2096
_diffrn_measured_fraction_theta_full 0.999
_diffrn_measured_fraction_theta_max 0.999
_diffrn_measurement_details
;
#__ type_ start__ end____ width___ exp.time_
  1 omega  -17.00   18.00   1.0000   89.5500
omega____ theta____ kappa____ phi______ frames
    -      -25.5873   57.0000 -150.0000 35

#__ type_ start__ end____ width___ exp.time_
  2 omega  -86.00  -32.00   1.0000   89.5500
omega____ theta____ kappa____ phi______ frames
    -      -25.5873  178.0000  150.0000 54

#__ type_ start__ end____ width___ exp.time_
  3 omega    8.00   92.00   1.0000   89.5500
omega____ theta____ kappa____ phi______ frames
    -       26.6811   57.0000    0.0000 84

#__ type_ start__ end____ width___ exp.time_
  4 omega  -38.00   67.00   1.0000   89.5500
omega____ theta____ kappa____ phi______ frames
    -       26.6811  -19.0000    0.0000 105

#__ type_ start__ end____ width___ exp.time_
  5 omega  -33.00   21.00   1.0000   89.5500
omega____ theta____ kappa____ phi______ frames
    -      -25.5873   77.0000  150.0000 54

#__ type_ start__ end____ width___ exp.time_
  6 omega  -29.00   21.00   1.0000   89.5500
omega____ theta____ kappa____ phi______ frames
    -      -25.5873   19.0000  -90.0000 50

#__ type_ start__ end____ width___ exp.time_
  7 omega   54.00   91.00   1.0000   89.5500
omega____ theta____ kappa____ phi______ frames
    -       26.6811  178.0000   60.0000 37

#__ type_ start__ end____ width___ exp.time_
  8 omega   76.00  103.00   1.0000   89.5500
omega____ theta____ kappa____ phi______ frames
    -       26.6811  178.0000    0.0000 27

#__ type_ start__ end____ width___ exp.time_
  9 omega   19.00   44.00   1.0000   89.5500
omega____ theta____ kappa____ phi______ frames
    -       26.6811   57.0000   90.0000 25
;
_diffrn_measurement_device_type 'Xcalibur, Eos'
_diffrn_measurement_method '\w scans'
_diffrn_orient_matrix_UB_11 -0.0014206000
_diffrn_orient_matrix_UB_12 -0.0150055000
_diffrn_orient_matrix_UB_13 -0.0212753000
_diffrn_orient_matrix_UB_21 0.0457474000
_diffrn_orient_matrix_UB_22 -0.0502968000
_diffrn_orient_matrix_UB_23 0.0027867000
_diffrn_orient_matrix_UB_31 -0.0388617000
_diffrn_orient_matrix_UB_32 -0.0586653000
_diffrn_orient_matrix_UB_33 0.0030313000
_diffrn_radiation_monochromator graphite
_diffrn_radiation_type MoK\a
_diffrn_radiation_wavelength 0.71073
_diffrn_reflns_av_R_equivalents 0.0310
_diffrn_reflns_av_unetI/netI 0.0344
_diffrn_reflns_Laue_measured_fraction_full 0.999
_diffrn_reflns_Laue_measured_fraction_max 0.999
_diffrn_reflns_limit_h_max 14
_diffrn_reflns_limit_h_min -15
_diffrn_reflns_limit_k_max 11
_diffrn_reflns_limit_k_min -11
_diffrn_reflns_limit_l_max 42
_diffrn_reflns_limit_l_min -39
_diffrn_reflns_number 31128
_diffrn_reflns_point_group_measured_fraction_full 0.999
_diffrn_reflns_point_group_measured_fraction_max 0.999
_diffrn_reflns_theta_full 25.242
_diffrn_reflns_theta_max 27.500
_diffrn_reflns_theta_min 2.843
_diffrn_source 'Enhance (Mo) X-ray Source'
_exptl_absorpt_coefficient_mu 0.074
_exptl_absorpt_correction_T_max 1.00000
_exptl_absorpt_correction_T_min 0.73305
_exptl_absorpt_correction_type multi-scan
_exptl_absorpt_process_details
;
CrysAlisPro, Agilent Technologies,
Version 1.171.36.32 (release 02-08-2013 CrysAlis171 .NET)
(compiled Aug  2 2013,16:46:58)
Empirical absorption correction using spherical harmonics,
 implemented in SCALE3 ABSPACK scaling algorithm.
;
_exptl_crystal_colour 'clear colourless'
_exptl_crystal_colour_lustre clear
_exptl_crystal_colour_primary colourless
_exptl_crystal_density_diffrn 1.213
_exptl_crystal_description prism
_exptl_crystal_F_000 1360
_exptl_crystal_size_max 0.5
_exptl_crystal_size_mid 0.2
_exptl_crystal_size_min 0.2
_refine_diff_density_max 0.236
_refine_diff_density_min -0.222
_refine_diff_density_rms 0.041
_refine_ls_extinction_method none
_refine_ls_goodness_of_fit_ref 1.060
_refine_ls_hydrogen_treatment mixed
_refine_ls_matrix_type full
_refine_ls_number_parameters 439
_refine_ls_number_reflns 8009
_refine_ls_number_restraints 1
_refine_ls_restrained_S_all 1.060
_refine_ls_R_factor_all 0.0648
_refine_ls_R_factor_gt 0.0455
_refine_ls_shift/su_max 0.001
_refine_ls_shift/su_mean 0.000
_refine_ls_structure_factor_coef Fsqd
_refine_ls_weighting_details 'w=1/[\s^2^(Fo^2^)+(0.0289P)^2^+1.5820P] where P=(Fo^2^+2Fc^2^)/3'
_refine_ls_weighting_scheme calc
_refine_ls_wR_factor_gt 0.0894
_refine_ls_wR_factor_ref 0.0965
_reflns_Friedel_coverage 0.000
_reflns_number_gt 6289
_reflns_number_total 8009
_reflns_threshold_expression 'I > 2\s(I)'
_cod_data_source_file c9nj04529e2.cif
_cod_data_source_block 13
_cod_database_code 7058897
_shelx_shelxl_version_number 2014/7
_chemical_oxdiff_formula 'C20 N4'
_shelx_space_group_comment
;
The symmetry employed for this shelxl refinement is uniquely defined
by the following loop, which should always be used as a source of
symmetry information in preference to the above space-group names.
They are only intended as comments.
;
_shelx_estimated_absorpt_t_max 0.985
_shelx_estimated_absorpt_t_min 0.964
_reflns_odcompleteness_completeness 99.87
_reflns_odcompleteness_iscentric 1
_reflns_odcompleteness_theta 30.01
_olex2_refinement_description
;
1. Fixed Uiso
 At 1.2 times of:
  All C(H) groups, All C(H,H) groups, All C(H,H,H,H) groups
2. Restrained distances
 H4AA-N4A
 0.885 with sigma of 0.002
3.a Ternary CH refined with riding coordinates:
 C9(H9), C9A(H9A)
3.b Secondary CH2 refined with riding coordinates:
 C10(H10A,H10B), C11(H11A,H11B), C12(H12A,H12B), C13(H13A,H13B), C14(H14A,
 H14B), C10A(H10C,H10D), C11A(H11C,H11D), C12A(H12C,H12D), C13A(H13C,H13D),
 C14A(H14C,H14D)
3.c Aromatic/amide H refined with riding coordinates:
 C4(H4A), C5(H5), C6(H6), C7(H7), C8(H8), C16(H16), C17(H17), C18(H18),
 C19(H19), C20(H20), C4A(H4AB), C5A(H5A), C6A(H6A), C7A(H7A), C8A(H8A),
 C16A(H16A), C17A(H17A), C18A(H18A), C19A(H19A), C20A(H20A)
;
_olex2_submission_special_instructions 'No special instructions were received'

loop_
_space_group_symop_operation_xyz
'x, y, z'
'-x+1/2, y+1/2, -z+1/2'
'-x, -y, -z'
'x-1/2, -y-1/2, z-1/2'

loop_
_atom_site_label
_atom_site_type_symbol
_atom_site_fract_x
_atom_site_fract_y
_atom_site_fract_z
_atom_site_U_iso_or_equiv
_atom_site_adp_type
_atom_site_occupancy
_atom_site_site_symmetry_order
_atom_site_calc_flag
_atom_site_refinement_flags_posn
N1 N 0.13417(9) 0.75259(13) 0.32624(3) 0.0170(2) Uani 1 1 d .
N2 N 0.24430(9) 0.69978(13) 0.32488(3) 0.0172(2) Uani 1 1 d .
N3 N 0.25899(9) 0.92171(13) 0.35305(3) 0.0189(2) Uani 1 1 d .
N4 N 0.43116(9) 0.78707(14) 0.34570(4) 0.0199(3) Uani 1 1 d .
C1 C 0.14954(11) 0.88499(15) 0.34304(4) 0.0168(3) Uani 1 1 d .
C2 C 0.31610(11) 0.80310(16) 0.34139(4) 0.0180(3) Uani 1 1 d .
C3 C 0.05476(11) 0.98543(15) 0.35104(4) 0.0176(3) Uani 1 1 d .
C4 C -0.04848(11) 0.96799(17) 0.32983(4) 0.0221(3) Uani 1 1 d .
H4A H -0.0577 0.8912 0.3101 0.026 Uiso 1 1 calc R
C5 C -0.13767(12) 1.06278(18) 0.33750(5) 0.0297(4) Uani 1 1 d .
H5 H -0.2079 1.0512 0.3229 0.036 Uiso 1 1 calc R
C6 C -0.12487(13) 1.17436(18) 0.36640(5) 0.0328(4) Uani 1 1 d .
H6 H -0.1864 1.2386 0.3717 0.039 Uiso 1 1 calc R
C7 C -0.02286(13) 1.19239(17) 0.38758(5) 0.0295(3) Uani 1 1 d .
H7 H -0.0144 1.2689 0.4074 0.035 Uiso 1 1 calc R
C8 C 0.06741(12) 1.09857(16) 0.37986(4) 0.0222(3) Uani 1 1 d .
H8 H 0.1378 1.1116 0.3942 0.027 Uiso 1 1 calc R
C9 C 0.48464(11) 0.87213(15) 0.37966(4) 0.0179(3) Uani 1 1 d .
H9 H 0.4611 0.9782 0.3766 0.021 Uiso 1 1 calc R
C10 C 0.61328(11) 0.86511(16) 0.37736(4) 0.0210(3) Uani 1 1 d .
H10A H 0.6367 0.9064 0.3509 0.025 Uiso 1 1 calc R
H10B H 0.6384 0.7604 0.3789 0.025 Uiso 1 1 calc R
C11 C 0.66934(12) 0.95305(17) 0.41236(5) 0.0258(3) Uani 1 1 d .
H11A H 0.7526 0.9427 0.4112 0.031 Uiso 1 1 calc R
H11B H 0.6504 1.0595 0.4091 0.031 Uiso 1 1 calc R
C12 C 0.63048(12) 0.89921(18) 0.45378(4) 0.0275(3) Uani 1 1 d .
H12A H 0.6651 0.9616 0.4757 0.033 Uiso 1 1 calc R
H12B H 0.6559 0.7957 0.4583 0.033 Uiso 1 1 calc R
C13 C 0.50157(12) 0.90695(18) 0.45561(4) 0.0260(3) Uani 1 1 d .
H13A H 0.4774 0.8679 0.4822 0.031 Uiso 1 1 calc R
H13B H 0.4768 1.0116 0.4534 0.031 Uiso 1 1 calc R
C14 C 0.44600(11) 0.81702(17) 0.42111(4) 0.0217(3) Uani 1 1 d .
H14A H 0.3627 0.8259 0.4223 0.026 Uiso 1 1 calc R
H14B H 0.4662 0.7110 0.4245 0.026 Uiso 1 1 calc R
C15 C 0.26763(11) 0.55658(15) 0.30857(4) 0.0170(3) Uani 1 1 d .
C16 C 0.19695(12) 0.43890(16) 0.31719(4) 0.0209(3) Uani 1 1 d .
H16 H 0.1339 0.4530 0.3341 0.025 Uiso 1 1 calc R
C17 C 0.21916(12) 0.29988(17) 0.30089(4) 0.0242(3) Uani 1 1 d .
H17 H 0.1706 0.2188 0.3064 0.029 Uiso 1 1 calc R
C18 C 0.31224(12) 0.27927(17) 0.27662(4) 0.0245(3) Uani 1 1 d .
H18 H 0.3279 0.1839 0.2658 0.029 Uiso 1 1 calc R
C19 C 0.38218(12) 0.39789(17) 0.26817(4) 0.0232(3) Uani 1 1 d .
H19 H 0.4458 0.3834 0.2516 0.028 Uiso 1 1 calc R
C20 C 0.36004(11) 0.53791(16) 0.28375(4) 0.0198(3) Uani 1 1 d .
H20 H 0.4072 0.6197 0.2776 0.024 Uiso 1 1 calc R
N1A N 0.68188(9) 0.48511(13) 0.34359(3) 0.0183(2) Uani 1 1 d .
N2A N 0.79080(9) 0.53930(13) 0.33968(3) 0.0184(2) Uani 1 1 d .
N3A N 0.77244(9) 0.50509(13) 0.40590(3) 0.0175(2) Uani 1 1 d .
N4A N 0.95204(9) 0.59101(14) 0.38378(3) 0.0203(3) Uani 1 1 d D
C1A C 0.67694(11) 0.46668(15) 0.38361(4) 0.0161(3) Uani 1 1 d .
C2A C 0.84288(11) 0.54897(15) 0.37725(4) 0.0167(3) Uani 1 1 d .
C3A C 0.57450(11) 0.40932(15) 0.40263(4) 0.0167(3) Uani 1 1 d .
C4A C 0.48389(11) 0.35373(16) 0.37881(4) 0.0220(3) Uani 1 1 d .
H4AB H 0.4884 0.3521 0.3499 0.026 Uiso 1 1 calc R
C5A C 0.38745(12) 0.30086(18) 0.39703(5) 0.0274(3) Uani 1 1 d .
H5A H 0.3268 0.2618 0.3806 0.033 Uiso 1 1 calc R
C6A C 0.37946(12) 0.30494(17) 0.43923(5) 0.0268(3) Uani 1 1 d .
H6A H 0.3130 0.2700 0.4517 0.032 Uiso 1 1 calc R
C7A C 0.46881(13) 0.36020(17) 0.46306(4) 0.0252(3) Uani 1 1 d .
H7A H 0.4633 0.3637 0.4919 0.030 Uiso 1 1 calc R
C8A C 0.56626(12) 0.41047(16) 0.44502(4) 0.0208(3) Uani 1 1 d .
H8A H 0.6278 0.4459 0.4616 0.025 Uiso 1 1 calc R
C9A C 0.99690(11) 0.61073(16) 0.42587(4) 0.0184(3) Uani 1 1 d .
H9A H 0.9697 0.5255 0.4425 0.022 Uiso 1 1 calc R
C10A C 1.12613(11) 0.60447(18) 0.42639(4) 0.0235(3) Uani 1 1 d .
H10C H 1.1552 0.6839 0.4086 0.028 Uiso 1 1 calc R
H10D H 1.1506 0.5079 0.4153 0.028 Uiso 1 1 calc R
C11A C 1.17628(12) 0.62372(19) 0.46979(4) 0.0284(3) Uani 1 1 d .
H11C H 1.1552 0.5374 0.4866 0.034 Uiso 1 1 calc R
H11D H 1.2599 0.6266 0.4688 0.034 Uiso 1 1 calc R
C12A C 1.13431(14) 0.7654(2) 0.48963(5) 0.0338(4) Uani 1 1 d .
H12C H 1.1632 0.8525 0.4748 0.041 Uiso 1 1 calc R
H12D H 1.1640 0.7707 0.5182 0.041 Uiso 1 1 calc R
H4 H 0.4550(15) 0.695(2) 0.3436(5) 0.041 Uiso 1 1 d R
H4AA H 0.9882(13) 0.6361(18) 0.3640(4) 0.041 Uiso 1 1 d DR
C13A C 1.00504(13) 0.77021(18) 0.48914(4) 0.0290(3) Uani 1 1 d .
H13C H 0.9800 0.8657 0.5008 0.035 Uiso 1 1 calc R
H13D H 0.9765 0.6892 0.5065 0.035 Uiso 1 1 calc R
C14A C 0.95530(12) 0.75346(17) 0.44565(4) 0.0235(3) Uani 1 1 d .
H14C H 0.8716 0.7518 0.4464 0.028 Uiso 1 1 calc R
H14D H 0.9777 0.8397 0.4290 0.028 Uiso 1 1 calc R
C15A C 0.83450(11) 0.56530(16) 0.29990(4) 0.0189(3) Uani 1 1 d .
C16A C 0.79276(13) 0.68282(17) 0.27670(4) 0.0252(3) Uani 1 1 d .
H16A H 0.7363 0.7464 0.2871 0.030 Uiso 1 1 calc R
C17A C 0.83472(14) 0.70651(18) 0.23798(4) 0.0304(4) Uani 1 1 d .
H17A H 0.8072 0.7872 0.2218 0.036 Uiso 1 1 calc R
C18A C 0.91618(13) 0.61312(19) 0.22299(4) 0.0295(4) Uani 1 1 d .
H18A H 0.9445 0.6297 0.1965 0.035 Uiso 1 1 calc R
C19A C 0.95681(13) 0.49545(19) 0.24628(5) 0.0293(4) Uani 1 1 d .
H19A H 1.0127 0.4314 0.2358 0.035 Uiso 1 1 calc R
C20A C 0.91566(12) 0.47090(17) 0.28519(4) 0.0235(3) Uani 1 1 d .
H20A H 0.9431 0.3903 0.3013 0.028 Uiso 1 1 calc R

loop_
_atom_site_aniso_label
_atom_site_aniso_U_11
_atom_site_aniso_U_22
_atom_site_aniso_U_33
_atom_site_aniso_U_23
_atom_site_aniso_U_13
_atom_site_aniso_U_12
N1 0.0151(5) 0.0200(6) 0.0158(5) 0.0004(4) 0.0010(4) 0.0031(5)
N2 0.0167(5) 0.0173(6) 0.0177(6) -0.0013(5) 0.0007(4) 0.0014(5)
N3 0.0167(5) 0.0184(6) 0.0216(6) -0.0011(5) 0.0003(4) 0.0025(5)
N4 0.0166(6) 0.0196(6) 0.0235(6) -0.0049(5) -0.0002(4) 0.0030(5)
C1 0.0181(6) 0.0186(7) 0.0136(6) 0.0027(5) 0.0012(5) 0.0003(6)
C2 0.0190(6) 0.0188(7) 0.0161(6) 0.0000(5) 0.0011(5) 0.0005(6)
C3 0.0189(6) 0.0164(7) 0.0178(7) 0.0048(5) 0.0042(5) 0.0014(6)
C4 0.0192(7) 0.0226(8) 0.0244(7) 0.0049(6) 0.0021(5) -0.0003(6)
C5 0.0170(7) 0.0297(9) 0.0427(9) 0.0126(7) 0.0029(6) 0.0019(6)
C6 0.0261(8) 0.0204(8) 0.0527(10) 0.0097(7) 0.0157(7) 0.0075(7)
C7 0.0350(8) 0.0166(7) 0.0378(9) -0.0006(6) 0.0146(7) 0.0021(7)
C8 0.0238(7) 0.0191(7) 0.0240(7) 0.0018(6) 0.0037(5) -0.0003(6)
C9 0.0174(6) 0.0166(7) 0.0195(7) -0.0020(5) -0.0011(5) 0.0014(6)
C10 0.0179(6) 0.0211(7) 0.0242(7) 0.0030(6) 0.0018(5) 0.0013(6)
C11 0.0202(7) 0.0251(8) 0.0318(8) 0.0043(6) -0.0049(6) -0.0017(6)
C12 0.0261(7) 0.0309(9) 0.0251(8) 0.0002(6) -0.0070(6) 0.0019(7)
C13 0.0273(7) 0.0311(9) 0.0195(7) -0.0018(6) -0.0007(6) 0.0050(7)
C14 0.0184(6) 0.0241(8) 0.0227(7) 0.0005(6) 0.0024(5) 0.0021(6)
C15 0.0208(6) 0.0180(7) 0.0119(6) -0.0015(5) -0.0030(5) 0.0033(6)
C16 0.0223(7) 0.0242(8) 0.0162(7) -0.0017(6) 0.0005(5) -0.0001(6)
C17 0.0301(8) 0.0214(8) 0.0207(7) -0.0023(6) -0.0032(6) -0.0021(6)
C18 0.0303(8) 0.0228(8) 0.0199(7) -0.0075(6) -0.0055(6) 0.0061(6)
C19 0.0234(7) 0.0303(8) 0.0157(7) -0.0046(6) -0.0009(5) 0.0066(6)
C20 0.0206(7) 0.0238(8) 0.0149(6) 0.0006(5) -0.0011(5) 0.0013(6)
N1A 0.0182(5) 0.0188(6) 0.0180(6) 0.0001(5) 0.0002(4) -0.0018(5)
N2A 0.0176(5) 0.0218(6) 0.0158(6) 0.0005(5) -0.0010(4) -0.0019(5)
N3A 0.0181(5) 0.0183(6) 0.0160(5) 0.0002(4) 0.0003(4) 0.0012(5)
N4A 0.0187(6) 0.0277(7) 0.0143(6) 0.0020(5) -0.0012(4) -0.0031(5)
C1A 0.0185(6) 0.0137(7) 0.0161(6) -0.0006(5) -0.0004(5) 0.0039(5)
C2A 0.0196(6) 0.0153(7) 0.0151(6) 0.0007(5) -0.0013(5) 0.0026(5)
C3A 0.0187(6) 0.0129(6) 0.0186(6) 0.0013(5) 0.0008(5) 0.0040(5)
C4A 0.0223(7) 0.0240(8) 0.0195(7) 0.0030(6) -0.0018(5) 0.0016(6)
C5A 0.0206(7) 0.0311(9) 0.0300(8) 0.0059(7) -0.0055(6) -0.0029(7)
C6A 0.0220(7) 0.0266(8) 0.0322(8) 0.0056(7) 0.0073(6) -0.0001(6)
C7A 0.0315(8) 0.0236(8) 0.0207(7) 0.0007(6) 0.0065(6) 0.0006(7)
C8A 0.0241(7) 0.0196(7) 0.0187(7) -0.0017(6) 0.0000(5) 0.0001(6)
C9A 0.0192(6) 0.0215(7) 0.0143(6) 0.0019(5) -0.0015(5) -0.0011(6)
C10A 0.0204(7) 0.0325(8) 0.0174(7) 0.0025(6) -0.0015(5) -0.0005(6)
C11A 0.0211(7) 0.0421(10) 0.0216(7) 0.0058(7) -0.0049(6) -0.0054(7)
C12A 0.0369(9) 0.0414(10) 0.0225(8) -0.0014(7) -0.0071(6) -0.0141(8)
C13A 0.0376(8) 0.0264(8) 0.0229(8) -0.0044(6) 0.0003(6) -0.0037(7)
C14A 0.0259(7) 0.0219(8) 0.0226(7) 0.0015(6) -0.0009(6) -0.0007(6)
C15A 0.0212(7) 0.0214(7) 0.0140(6) -0.0003(5) -0.0010(5) -0.0073(6)
C16A 0.0300(8) 0.0243(8) 0.0211(7) -0.0001(6) -0.0031(6) -0.0011(7)
C17A 0.0391(9) 0.0311(9) 0.0204(7) 0.0065(6) -0.0077(6) -0.0095(7)
C18A 0.0322(8) 0.0413(10) 0.0150(7) 0.0001(6) 0.0012(6) -0.0178(7)
C19A 0.0261(7) 0.0375(10) 0.0248(8) -0.0035(7) 0.0072(6) -0.0066(7)
C20A 0.0225(7) 0.0271(8) 0.0208(7) 0.0019(6) 0.0016(5) -0.0028(6)

loop_
_atom_type_symbol
_atom_type_description
_atom_type_scat_dispersion_real
_atom_type_scat_dispersion_imag
_atom_type_scat_source
C C 0.0033 0.0016 'International Tables Vol C Tables 4.2.6.8 and 6.1.1.4'
H H 0.0000 0.0000 'International Tables Vol C Tables 4.2.6.8 and 6.1.1.4'
N N 0.0061 0.0033 'International Tables Vol C Tables 4.2.6.8 and 6.1.1.4'

loop_
_geom_angle_atom_site_label_1
_geom_angle_atom_site_label_2
_geom_angle_atom_site_label_3
_geom_angle
C1 N1 N2 101.88(10)
N1 N2 C15 120.98(11)
C2 N2 N1 109.04(11)
C2 N2 C15 129.97(11)
C2 N3 C1 102.85(11)
C2 N4 C9 115.01(11)
N1 C1 N3 115.77(12)
N1 C1 C3 122.26(12)
N3 C1 C3 121.97(12)
N2 C2 N4 124.98(12)
N3 C2 N2 110.45(11)
N3 C2 N4 124.57(13)
C4 C3 C1 120.11(13)
C4 C3 C8 119.56(13)
C8 C3 C1 120.33(12)
C5 C4 C3 119.93(14)
C6 C5 C4 120.26(15)
C7 C6 C5 120.19(14)
C6 C7 C8 119.98(15)
C7 C8 C3 120.08(14)
N4 C9 C10 110.18(11)
N4 C9 C14 111.54(11)
C10 C9 C14 110.88(11)
C9 C10 C11 110.54(11)
C12 C11 C10 111.50(12)
C11 C12 C13 110.42(12)
C14 C13 C12 110.73(12)
C13 C14 C9 110.60(12)
C16 C15 N2 119.45(11)
C16 C15 C20 121.05(13)
C20 C15 N2 119.49(12)
C15 C16 C17 119.33(13)
C18 C17 C16 120.16(14)
C19 C18 C17 119.96(13)
C18 C19 C20 120.49(13)
C19 C20 C15 118.99(13)
C1A N1A N2A 101.87(10)
N1A N2A C15A 120.20(10)
C2A N2A N1A 109.50(10)
C2A N2A C15A 130.11(11)
C2A N3A C1A 102.85(11)
C2A N4A C9A 119.64(11)
N1A C1A N3A 115.75(11)
N1A C1A C3A 121.68(12)
N3A C1A C3A 122.56(11)
N3A C2A N2A 110.01(11)
N3A C2A N4A 125.75(12)
N4A C2A N2A 124.18(12)
C4A C3A C1A 121.03(12)
C8A C3A C1A 120.17(12)
C8A C3A C4A 118.80(12)
C5A C4A C3A 120.58(13)
C4A C5A C6A 120.08(14)
C7A C6A C5A 119.70(13)
C6A C7A C8A 120.39(13)
C7A C8A C3A 120.43(13)
N4A C9A C10A 109.66(10)
N4A C9A C14A 112.79(11)
C10A C9A C14A 111.17(12)
C9A C10A C11A 111.31(11)
C12A C11A C10A 111.65(13)
C11A C12A C13A 110.99(13)
C12A C13A C14A 111.19(12)
C9A C14A C13A 110.98(12)
C16A C15A N2A 119.36(12)
C20A C15A N2A 119.33(12)
C20A C15A C16A 121.30(13)
C15A C16A C17A 119.06(14)
C18A C17A C16A 120.17(15)
C17A C18A C19A 120.35(13)
C18A C19A C20A 119.99(15)
C15A C20A C19A 119.13(14)

loop_
_geom_bond_atom_site_label_1
_geom_bond_atom_site_label_2
_geom_bond_distance
N1 N2 1.3879(15)
N1 C1 1.3241(17)
N2 C2 1.3603(17)
N2 C15 1.4269(17)
N3 C1 1.3651(17)
N3 C2 1.3268(17)
N4 C2 1.3703(17)
N4 C9 1.4762(17)
C1 C3 1.4701(18)
C3 C4 1.3937(19)
C3 C8 1.3941(19)
C4 C5 1.386(2)
C5 C6 1.386(2)
C6 C7 1.381(2)
C7 C8 1.391(2)
C9 C10 1.5258(18)
C9 C14 1.5285(18)
C10 C11 1.527(2)
C11 C12 1.525(2)
C12 C13 1.528(2)
C13 C14 1.522(2)
C15 C16 1.3847(19)
C15 C20 1.3918(18)
C16 C17 1.390(2)
C17 C18 1.390(2)
C18 C19 1.385(2)
C19 C20 1.389(2)
N1A N2A 1.3865(15)
N1A C1A 1.3237(16)
N2A C2A 1.3607(17)
N2A C15A 1.4355(16)
N3A C1A 1.3690(17)
N3A C2A 1.3336(16)
N4A C2A 1.3551(17)
N4A C9A 1.4716(17)
C1A C3A 1.4727(18)
C3A C4A 1.3976(19)
C3A C8A 1.3941(18)
C4A C5A 1.387(2)
C5A C6A 1.388(2)
C6A C7A 1.386(2)
C7A C8A 1.3869(19)
C9A C10A 1.5280(18)
C9A C14A 1.528(2)
C10A C11A 1.5321(19)
C11A C12A 1.523(2)
C12A C13A 1.528(2)
C13A C14A 1.531(2)
C15A C16A 1.385(2)
C15A C20A 1.380(2)
C16A C17A 1.392(2)
C17A C18A 1.381(2)
C18A C19A 1.383(2)
C19A C20A 1.3955(19)
